data_7116957
loop_
_publ_author_name
'Prakasam, Thirumurugan'
'Lusi, Matteo'
'Nauha, Elisa'
'Olsen, John-Carl'
'Sy, Mohamadou'
'Platas-Iglesias, Carlos'
'Charbonni\`ere, Lo\"ic J2'
'Trabolsi, Ali'

_publ_section_title
;
 Dynamic stereoisomerization in inherently chiral bimetallic [2]catenanes
;
_journal_coden_ASTM CHCOFS
_journal_issue 27
_journal_name_full
;
 Chemical Communications (Cambridge, United Kingdom)
;
_journal_page_first 5840
_journal_page_last 5843
_journal_paper_doi 10.1039/c4cc07392d
_journal_volume 51
_journal_year 2015
_chemical_formula_moiety 'C84 H68 N12 O4 Zn2, 3 C2 F3 O2, 3 C2 F3 O'
_chemical_formula_sum 'C96 H68 F18 N12 O13 Zn2'
_chemical_formula_weight 2070.36
_space_group_IT_number 5
_symmetry_cell_setting monoclinic
_symmetry_space_group_name_Hall 'C 2y'
_symmetry_space_group_name_H-M 'C 1 2 1'
_atom_sites_solution_hydrogens geom
_atom_sites_solution_primary direct
_atom_sites_solution_secondary difmap
_audit_creation_method SHELXL-97
_audit_update_record
;
2014-03-26 deposited with the CCDC.
2015-02-09 downloaded from the CCDC.
;
_cell_angle_alpha 90.00
_cell_angle_beta 110.065(6)
_cell_angle_gamma 90.00
_cell_formula_units_Z 4
_cell_length_a 43.874(4)
_cell_length_b 8.3311(9)
_cell_length_c 29.743(3)
_cell_measurement_temperature 100(2)
_cell_volume 10211.8(18)
_computing_structure_refinement 'SHELXL-97 (Sheldrick, 2008)'
_computing_structure_solution 'SHELXS-97 (Sheldrick, 2008)'
_diffrn_ambient_temperature 100(2)
_diffrn_measured_fraction_theta_full 0.974
_diffrn_measured_fraction_theta_max 0.974
_diffrn_radiation_monochromator graphite
_diffrn_radiation_source 'fine-focus sealed tube'
_diffrn_radiation_type CuK\a
_diffrn_radiation_wavelength 1.54178
_diffrn_reflns_av_R_equivalents 0.0360
_diffrn_reflns_av_sigmaI/netI 0.0490
_diffrn_reflns_limit_h_max 41
_diffrn_reflns_limit_h_min -41
_diffrn_reflns_limit_k_max 7
_diffrn_reflns_limit_k_min -7
_diffrn_reflns_limit_l_max 28
_diffrn_reflns_limit_l_min -27
_diffrn_reflns_number 20566
_diffrn_reflns_theta_full 46.74
_diffrn_reflns_theta_max 46.74
_diffrn_reflns_theta_min 2.14
_exptl_absorpt_coefficient_mu 1.420
_exptl_absorpt_correction_T_max 0.9722
_exptl_absorpt_correction_T_min 0.8481
_exptl_absorpt_correction_type multi-scan
_exptl_crystal_colour colorless
_exptl_crystal_density_diffrn 1.347
_exptl_crystal_density_method 'not measured'
_exptl_crystal_description needle
_exptl_crystal_F_000 4216
_exptl_crystal_size_max 0.12
_exptl_crystal_size_mid 0.02
_exptl_crystal_size_min 0.02
_refine_diff_density_max 0.673
_refine_diff_density_min -0.649
_refine_diff_density_rms 0.108
_refine_ls_abs_structure_details 'Flack H D (1983), Acta Cryst. A39, 876-881'
_refine_ls_abs_structure_Flack 0.05(4)
_refine_ls_extinction_method none
_refine_ls_goodness_of_fit_ref 1.043
_refine_ls_hydrogen_treatment constr
_refine_ls_matrix_type full
_refine_ls_number_parameters 1180
_refine_ls_number_reflns 8688
_refine_ls_number_restraints 37
_refine_ls_restrained_S_all 1.050
_refine_ls_R_factor_all 0.0719
_refine_ls_R_factor_gt 0.0693
_refine_ls_shift/su_max 0.001
_refine_ls_shift/su_mean 0.000
_refine_ls_structure_factor_coef Fsqd
_refine_ls_weighting_details 'calc w=1/[\s^2^(Fo^2^)+(0.1479P)^2^+35.2608P] where P=(Fo^2^+2Fc^2^)/3'
_refine_ls_weighting_scheme calc
_refine_ls_wR_factor_gt 0.1899
_refine_ls_wR_factor_ref 0.1931
_reflns_number_gt 8191
_reflns_number_total 8688
_reflns_threshold_expression >2sigma(I)
_cod_duplicate_entry 7116829
_cod_data_source_file c4cc07392d2.cif
_cod_data_source_block ekn026s_sq_d
_cod_original_cell_volume 10212.0(18)
_cod_original_sg_symbol_H-M C2
_cod_database_code 7116957

loop_
_symmetry_equiv_pos_as_xyz
'x, y, z'
'-x, y, -z'
'x+1/2, y+1/2, z'
'-x+1/2, y+1/2, -z'

loop_
_atom_site_label
_atom_site_type_symbol
_atom_site_fract_x
_atom_site_fract_y
_atom_site_fract_z
_atom_site_U_iso_or_equiv
_atom_site_adp_type
_atom_site_occupancy
_atom_site_symmetry_multiplicity
_atom_site_calc_flag
_atom_site_refinement_flags
Zn1 Zn 0.17280(3) 0.91040(13) 0.31914(4) 0.0311(4) Uani 1 1 d .
Zn2 Zn -0.12938(3) 0.57975(14) 0.12164(4) 0.0314(4) Uani 1 1 d .
N1 N 0.20693(17) 0.8508(9) 0.2892(3) 0.0321(19) Uani 1 1 d .
N2 N 0.20000(16) 0.6700(9) 0.3590(3) 0.0299(19) Uani 1 1 d .
N3 N 0.13517(17) 0.7716(9) 0.2699(3) 0.0280(18) Uani 1 1 d .
N4 N 0.13356(17) 0.9432(9) 0.3435(2) 0.0277(18) Uani 1 1 d .
N5 N -0.15594(15) 0.6338(9) 0.0510(3) 0.0292(19) Uani 1 1 d .
N6 N -0.16004(16) 0.8199(9) 0.1230(3) 0.0311(19) Uani 1 1 d .
N7 N -0.09740(16) 0.5515(9) 0.1936(2) 0.0275(18) Uani 1 1 d .
N8 N -0.08811(16) 0.7161(8) 0.1229(3) 0.0280(19) Uani 1 1 d .
N9 N 0.16831(16) 1.1025(9) 0.2671(2) 0.0284(18) Uani 1 1 d .
N10 N 0.1554(2) 0.5213(11) 0.4282(3) 0.051(2) Uani 1 1 d .
N11 N -0.13087(18) 0.9807(10) 0.2383(3) 0.040(2) Uani 1 1 d .
N12 N -0.11621(17) 0.3853(9) 0.0798(3) 0.0314(19) Uani 1 1 d .
O1 O 0.02291(15) 1.0429(8) 0.3304(2) 0.0430(18) Uani 1 1 d .
O2 O 0.03003(14) 0.4993(8) 0.1958(2) 0.0380(16) Uani 1 1 d .
O3 O 0.01753(13) 0.9911(8) 0.1873(2) 0.0370(16) Uani 1 1 d .
O4 O 0.00358(14) 0.4526(8) 0.3191(2) 0.0394(17) Uani 1 1 d .
C1 C 0.2271(2) 0.7264(12) 0.3027(3) 0.036(3) Uani 1 1 d .
C2 C 0.2236(2) 0.6248(11) 0.3414(3) 0.033(2) Uani 1 1 d .
C3 C 0.1968(2) 0.5771(12) 0.3936(3) 0.035(2) Uani 1 1 d .
C4 C 0.2174(2) 0.4438(12) 0.4126(4) 0.045(3) Uani 1 1 d .
H4 H 0.2146 0.3815 0.4376 0.054 Uiso 1 1 calc R
C5 C 0.2411(2) 0.4059(13) 0.3946(4) 0.043(3) Uani 1 1 d .
H5 H 0.2551 0.3174 0.4072 0.052 Uiso 1 1 calc R
C6 C 0.2448(2) 0.4964(12) 0.3579(3) 0.036(2) Uani 1 1 d .
C7 C 0.2683(2) 0.4605(13) 0.3365(4) 0.050(3) Uani 1 1 d .
H7 H 0.2826 0.3722 0.3481 0.060 Uiso 1 1 calc R
C8 C 0.2709(2) 0.5460(13) 0.3011(5) 0.055(3) Uani 1 1 d .
H8 H 0.2863 0.5151 0.2866 0.066 Uiso 1 1 calc R
C9 C 0.2507(2) 0.6884(13) 0.2831(4) 0.041(3) Uani 1 1 d .
C10 C 0.2527(3) 0.7893(15) 0.2464(4) 0.055(3) Uani 1 1 d .
H10 H 0.2680 0.7663 0.2312 0.066 Uiso 1 1 calc R
C11 C 0.2326(2) 0.9219(14) 0.2319(4) 0.054(3) Uani 1 1 d .
H11 H 0.2342 0.9921 0.2076 0.065 Uiso 1 1 calc R
C12 C 0.2100(2) 0.9475(12) 0.2545(4) 0.041(3) Uani 1 1 d .
C13 C 0.1874(2) 1.0876(12) 0.2443(3) 0.038(2) Uani 1 1 d .
H13 H 0.1874 1.1645 0.2208 0.045 Uiso 1 1 calc R
C14 C 0.1458(2) 1.2414(11) 0.2554(3) 0.028(2) Uani 1 1 d .
H14 H 0.1499 1.3056 0.2297 0.034 Uiso 1 1 calc R
C15 C 0.1536(2) 1.3452(12) 0.2998(3) 0.037(2) Uani 1 1 d .
H15A H 0.1760 1.3841 0.3088 0.056 Uiso 1 1 calc R
H15B H 0.1512 1.2817 0.3261 0.056 Uiso 1 1 calc R
H15C H 0.1388 1.4368 0.2932 0.056 Uiso 1 1 calc R
C16 C 0.1115(2) 1.1778(11) 0.2362(3) 0.030(2) Uani 1 1 d .
C17 C 0.0895(2) 1.1988(11) 0.2599(3) 0.036(3) Uani 1 1 d .
H17 H 0.0958 1.2602 0.2886 0.043 Uiso 1 1 calc R
C18 C 0.0588(2) 1.1338(10) 0.2435(4) 0.031(2) Uani 1 1 d .
H18 H 0.0450 1.1400 0.2620 0.037 Uiso 1 1 calc R
C19 C 0.0485(2) 1.0600(11) 0.1996(3) 0.030(2) Uani 1 1 d .
C20 C 0.0692(2) 1.0419(12) 0.1736(3) 0.042(3) Uani 1 1 d .
H20 H 0.0621 0.9883 0.1436 0.050 Uiso 1 1 calc R
C21 C 0.1004(2) 1.1036(12) 0.1922(4) 0.036(2) Uani 1 1 d .
H21 H 0.1145 1.0943 0.1742 0.043 Uiso 1 1 calc R
C22 C 0.0004(2) 0.9629(12) 0.1375(4) 0.040(3) Uani 1 1 d .
H22A H 0.0138 0.8964 0.1238 0.048 Uiso 1 1 calc R
H22B H -0.0043 1.0661 0.1199 0.048 Uiso 1 1 calc R
C23 C -0.0301(2) 0.8787(10) 0.1329(3) 0.031(2) Uani 1 1 d .
C24 C -0.0545(2) 0.8708(10) 0.0890(3) 0.030(2) Uani 1 1 d .
H24 H -0.0523 0.9209 0.0616 0.036 Uiso 1 1 calc R
C25 C -0.0822(2) 0.7877(11) 0.0862(3) 0.031(2) Uani 1 1 d .
H25 H -0.0987 0.7804 0.0556 0.037 Uiso 1 1 calc R
C26 C -0.0350(2) 0.8042(11) 0.1716(3) 0.027(2) Uani 1 1 d .
H26 H -0.0187 0.8105 0.2023 0.033 Uiso 1 1 calc R
C27 C -0.0631(2) 0.7213(10) 0.1658(3) 0.023(2) Uani 1 1 d .
C28 C -0.0694(2) 0.6289(11) 0.2050(3) 0.030(2) Uani 1 1 d .
C29 C -0.0463(2) 0.6141(11) 0.2495(3) 0.031(2) Uani 1 1 d .
H29 H -0.0266 0.6725 0.2569 0.037 Uiso 1 1 calc R
C30 C -0.0512(2) 0.5162(12) 0.2839(3) 0.037(3) Uani 1 1 d .
C31 C -0.0810(2) 0.4364(12) 0.2718(3) 0.032(2) Uani 1 1 d .
H31 H -0.0857 0.3687 0.2943 0.039 Uiso 1 1 calc R
C32 C -0.1029(2) 0.4579(10) 0.2275(4) 0.030(2) Uani 1 1 d .
H32 H -0.1232 0.4047 0.2195 0.035 Uiso 1 1 calc R
C33 C -0.0246(2) 0.4884(14) 0.3311(4) 0.044(3) Uani 1 1 d .
H33A H -0.0210 0.5855 0.3514 0.053 Uiso 1 1 calc R
H33B H -0.0301 0.3975 0.3484 0.053 Uiso 1 1 calc R
C34 C 0.0338(2) 0.4753(12) 0.3529(3) 0.039(3) Uani 1 1 d .
C35 C 0.0397(2) 0.5245(15) 0.4005(4) 0.060(3) Uani 1 1 d .
H35 H 0.0223 0.5408 0.4122 0.072 Uiso 1 1 calc R
C36 C 0.0715(3) 0.5481(16) 0.4294(3) 0.062(3) Uani 1 1 d .
H36 H 0.0758 0.5724 0.4622 0.074 Uiso 1 1 calc R
C37 C 0.0973(2) 0.5384(13) 0.4135(4) 0.048(3) Uani 1 1 d .
C38 C 0.0906(2) 0.4856(12) 0.3674(4) 0.039(3) Uani 1 1 d .
H38 H 0.1081 0.4677 0.3561 0.047 Uiso 1 1 calc R
C39 C 0.0596(2) 0.4579(12) 0.3374(4) 0.039(3) Uani 1 1 d .
H39 H 0.0560 0.4262 0.3052 0.047 Uiso 1 1 calc R
C40 C 0.1313(2) 0.5804(15) 0.4471(3) 0.041(2) Uani 1 1 d .
H40 H 0.1332 0.7000 0.4496 0.050 Uiso 1 1 calc R
C41 C 0.1396(3) 0.513(2) 0.4965(4) 0.087(5) Uani 1 1 d .
H41A H 0.1617 0.5449 0.5159 0.130 Uiso 1 1 calc R
H41B H 0.1383 0.3953 0.4947 0.130 Uiso 1 1 calc R
H41C H 0.1243 0.5535 0.5112 0.130 Uiso 1 1 calc R
C42 C 0.1711(2) 0.6234(13) 0.4120(3) 0.039(3) Uani 1 1 d .
H42 H 0.1657 0.7340 0.4120 0.047 Uiso 1 1 calc R
C51 C -0.1795(2) 0.8578(12) 0.0768(4) 0.036(3) Uani 1 1 d .
C52 C -0.1767(2) 0.7544(12) 0.0388(3) 0.035(2) Uani 1 1 d .
C53 C -0.1546(2) 0.5319(11) 0.0160(3) 0.036(3) Uani 1 1 d .
C54 C -0.1730(2) 0.5589(14) -0.0313(3) 0.042(3) Uani 1 1 d .
H54 H -0.1707 0.4917 -0.0557 0.050 Uiso 1 1 calc R
C55 C -0.1945(2) 0.6820(14) -0.0426(4) 0.046(3) Uani 1 1 d .
H55 H -0.2083 0.6952 -0.0749 0.055 Uiso 1 1 calc R
C56 C -0.1969(2) 0.7884(13) -0.0087(4) 0.040(3) Uani 1 1 d .
C57 C -0.2187(2) 0.9170(15) -0.0181(4) 0.050(3) Uani 1 1 d .
H57 H -0.2324 0.9359 -0.0502 0.060 Uiso 1 1 calc R
C58 C -0.2208(2) 1.0170(14) 0.0174(4) 0.048(3) Uani 1 1 d .
H58 H -0.2356 1.1045 0.0094 0.058 Uiso 1 1 calc R
C59 C -0.2012(2) 0.9913(13) 0.0663(4) 0.039(3) Uani 1 1 d .
C60 C -0.2027(2) 1.0850(15) 0.1036(4) 0.054(3) Uani 1 1 d .
H60 H -0.2171 1.1739 0.0977 0.065 Uiso 1 1 calc R
C61 C -0.1828(2) 1.0482(12) 0.1501(4) 0.044(3) Uani 1 1 d .
H61 H -0.1831 1.1133 0.1762 0.053 Uiso 1 1 calc R
C62 C -0.16258(18) 0.9142(13) 0.1579(4) 0.035(2) Uani 1 1 d .
C63 C -0.1418(2) 0.8722(13) 0.2075(4) 0.040(3) Uani 1 1 d .
H63 H -0.1368 0.7630 0.2161 0.048 Uiso 1 1 calc R
C64 C -0.1115(2) 0.9248(14) 0.2874(3) 0.045(3) Uani 1 1 d .
H64 H -0.1138 0.8057 0.2892 0.054 Uiso 1 1 calc R
C65 C -0.1264(3) 1.0086(17) 0.3235(4) 0.065(3) Uani 1 1 d .
H65A H -0.1491 0.9758 0.3156 0.097 Uiso 1 1 calc R
H65B H -0.1253 1.1255 0.3207 0.097 Uiso 1 1 calc R
H65C H -0.1140 0.9761 0.3563 0.097 Uiso 1 1 calc R
C66 C -0.0766(2) 0.9664(12) 0.2997(3) 0.036(3) Uani 1 1 d .
C67 C -0.0555(2) 0.9498(15) 0.3459(4) 0.060(4) Uani 1 1 d .
H67 H -0.0643 0.9220 0.3699 0.072 Uiso 1 1 calc R
C68 C -0.0217(3) 0.9711(17) 0.3601(4) 0.072(4) Uani 1 1 d .
H68 H -0.0077 0.9529 0.3920 0.086 Uiso 1 1 calc R
C69 C -0.0099(2) 1.0224(11) 0.3229(4) 0.040(3) Uani 1 1 d .
C70 C -0.0307(2) 1.0381(10) 0.2770(3) 0.031(2) Uani 1 1 d .
H70 H -0.0222 1.0651 0.2526 0.037 Uiso 1 1 calc R
C71 C -0.0630(2) 1.0165(11) 0.2650(4) 0.036(2) Uani 1 1 d .
H71 H -0.0768 1.0350 0.2330 0.044 Uiso 1 1 calc R
C72 C 0.0462(2) 1.0026(15) 0.3765(4) 0.048(3) Uani 1 1 d .
H72A H 0.0400 0.9018 0.3888 0.057 Uiso 1 1 calc R
H72B H 0.0478 1.0895 0.3999 0.057 Uiso 1 1 calc R
C73 C 0.0774(2) 0.9828(12) 0.3677(3) 0.035(2) Uani 1 1 d .
C74 C 0.1062(2) 1.0593(13) 0.3932(3) 0.036(2) Uani 1 1 d .
H74 H 0.1074 1.1272 0.4194 0.043 Uiso 1 1 calc R
C75 C 0.1327(2) 1.0366(11) 0.3805(3) 0.035(3) Uani 1 1 d .
H75 H 0.1522 1.0899 0.3988 0.042 Uiso 1 1 calc R
C76 C 0.0783(2) 0.8803(11) 0.3308(3) 0.030(2) Uani 1 1 d .
H76 H 0.0594 0.8211 0.3135 0.036 Uiso 1 1 calc R
C77 C 0.1060(2) 0.8636(11) 0.3193(3) 0.030(2) Uani 1 1 d .
C78 C 0.1071(2) 0.7692(11) 0.2777(3) 0.032(2) Uani 1 1 d .
C79 C 0.0804(2) 0.6865(11) 0.2468(4) 0.033(2) Uani 1 1 d .
H79 H 0.0605 0.6849 0.2530 0.039 Uiso 1 1 calc R
C80 C 0.0827(2) 0.6081(11) 0.2080(3) 0.033(2) Uani 1 1 d .
C81 C 0.1117(2) 0.6102(11) 0.2003(3) 0.029(2) Uani 1 1 d .
H81 H 0.1141 0.5563 0.1736 0.035 Uiso 1 1 calc R
C82 C 0.1372(2) 0.6913(11) 0.2318(3) 0.030(2) Uani 1 1 d .
H82 H 0.1574 0.6910 0.2265 0.036 Uiso 1 1 calc R
C83 C 0.0537(2) 0.5212(12) 0.1721(3) 0.035(2) Uani 1 1 d .
H83A H 0.0444 0.5863 0.1427 0.042 Uiso 1 1 calc R
H83B H 0.0605 0.4161 0.1632 0.042 Uiso 1 1 calc R
C84 C 0.0009(2) 0.4309(11) 0.1695(3) 0.030(2) Uani 1 1 d .
C85 C -0.0159(2) 0.3561(11) 0.1947(3) 0.030(2) Uani 1 1 d .
H85 H -0.0065 0.3462 0.2285 0.036 Uiso 1 1 calc R
C86 C -0.0465(2) 0.2951(11) 0.1710(4) 0.031(2) Uani 1 1 d .
H86 H -0.0577 0.2433 0.1890 0.038 Uiso 1 1 calc R
C87 C -0.0607(2) 0.3063(11) 0.1235(3) 0.028(2) Uani 1 1 d .
C88 C -0.0434(2) 0.3780(11) 0.0974(3) 0.034(2) Uani 1 1 d .
H88 H -0.0533 0.3860 0.0636 0.041 Uiso 1 1 calc R
C89 C -0.0127(2) 0.4375(12) 0.1186(3) 0.036(2) Uani 1 1 d .
H89 H -0.0009 0.4814 0.1000 0.043 Uiso 1 1 calc R
C90 C -0.0949(2) 0.2445(12) 0.0972(3) 0.033(2) Uani 1 1 d .
H90 H -0.0944 0.1829 0.0686 0.040 Uiso 1 1 calc R
C91 C -0.1093(2) 0.1395(10) 0.1247(3) 0.033(2) Uani 1 1 d .
H91A H -0.1310 0.1054 0.1042 0.050 Uiso 1 1 calc R
H91B H -0.1110 0.1986 0.1523 0.050 Uiso 1 1 calc R
H91C H -0.0955 0.0449 0.1360 0.050 Uiso 1 1 calc R
C92 C -0.1316(2) 0.4012(12) 0.0360(4) 0.041(3) Uani 1 1 d .
H92 H -0.1283 0.3244 0.0145 0.049 Uiso 1 1 calc R
C100 C 0.2470(3) 0.989(2) 0.4496(5) 0.082(4) Uani 1 1 d .
C101 C 0.2309(3) 1.0075(12) 0.3970(4) 0.043(3) Uani 1 1 d .
C200 C -0.2101(3) 0.4902(14) 0.1581(5) 0.052(3) Uani 1 1 d .
C201 C -0.1932(3) 0.4807(11) 0.1222(4) 0.034(2) Uani 1 1 d .
F1 F -0.19456(16) 0.4121(10) 0.2002(2) 0.077(2) Uani 1 1 d .
F2 F -0.23982(15) 0.4297(10) 0.1423(2) 0.082(2) Uani 1 1 d .
F3 F -0.2132(2) 0.6396(11) 0.1725(3) 0.110(3) Uani 1 1 d .
F4 F 0.27038(19) 1.0782(11) 0.4727(2) 0.100(3) Uani 1 1 d .
F5 F 0.2418(3) 0.8577(10) 0.4671(3) 0.144(5) Uani 1 1 d .
F6 F 0.2270(3) 1.082(2) 0.4738(4) 0.181(5) Uani 1 1 d .
O10 O 0.20143(16) 1.0169(7) 0.3821(2) 0.0356(16) Uani 1 1 d .
O11 O 0.25047(19) 1.0134(11) 0.3756(3) 0.075(3) Uani 1 1 d .
O12 O -0.16336(16) 0.4639(7) 0.1424(2) 0.0343(16) Uani 1 1 d .
O13 O -0.20981(16) 0.4963(10) 0.0810(3) 0.054(2) Uani 1 1 d .
O30 O 0.1902(2) 0.6385(12) 0.1484(3) 0.078(2) Uani 1 1 d .
O31 O 0.1811(4) 0.4615(17) 0.1927(7) 0.207(10) Uani 1 1 d .
F7 F 0.2477(3) 0.5035(12) 0.1651(5) 0.163(5) Uani 1 1 d .
F8 F 0.2171(2) 0.3289(16) 0.1265(4) 0.164(6) Uani 1 1 d .
F9 F 0.23489(19) 0.3154(10) 0.2001(3) 0.096(3) Uani 1 1 d .
C301 C 0.2229(3) 0.4150(15) 0.1665(4) 0.058(3) Uani 1 1 d .
C300 C 0.1963(3) 0.5127(16) 0.1690(5) 0.071(4) Uani 1 1 d .
O40 O 0.1898(2) 0.6065(12) 0.6116(3) 0.087(3) Uiso 1 1 d D
F10 F 0.1567(3) 0.4419(16) 0.6934(4) 0.159(4) Uiso 1 1 d D
F11 F 0.1949(3) 0.6070(16) 0.7036(4) 0.152(4) Uiso 1 1 d D
F12 F 0.1461(3) 0.6496(18) 0.6566(5) 0.191(5) Uiso 1 1 d D
C400 C 0.1692(4) 0.5355(18) 0.6693(5) 0.093(4) Uiso 1 1 d D
C401 C 0.1764(3) 0.4774(17) 0.6310(5) 0.089(4) Uiso 1 1 d D
O50 O 0.1535(2) 0.8918(11) 0.1448(3) 0.080(2) Uiso 1 1 d D
F13 F 0.1145(5) 1.092(3) 0.0704(9) 0.331(12) Uiso 1 1 d D
F14 F 0.1299(5) 0.874(3) 0.0400(7) 0.257(8) Uiso 1 1 d D
F15 F 0.1517(3) 1.081(2) 0.0436(5) 0.203(6) Uiso 1 1 d D
C500 C 0.1387(5) 0.998(3) 0.0733(7) 0.175(10) Uiso 1 1 d D
C501 C 0.1650(5) 0.989(3) 0.1148(7) 0.158(8) Uiso 1 1 d D
O60 O 0.0181(4) 0.373(2) 0.5591(6) 0.188(6) Uiso 1 1 d D
F16 F 0.0705(3) 0.5683(19) 0.6129(5) 0.192(5) Uiso 1 1 d D
F17 F 0.0805(5) 0.329(2) 0.6114(7) 0.266(9) Uiso 1 1 d D
F18 F 0.0941(3) 0.4878(19) 0.5642(5) 0.193(5) Uiso 1 1 d D
C601 C 0.0690(5) 0.458(3) 0.5801(7) 0.150(8) Uiso 1 1 d D
C600 C 0.0417(5) 0.440(3) 0.5400(7) 0.166(9) Uiso 1 1 d D

loop_
_atom_site_aniso_label
_atom_site_aniso_U_11
_atom_site_aniso_U_22
_atom_site_aniso_U_33
_atom_site_aniso_U_23
_atom_site_aniso_U_13
_atom_site_aniso_U_12
Zn1 0.0255(7) 0.0343(7) 0.0345(7) -0.0001(6) 0.0115(5) -0.0010(5)
Zn2 0.0254(7) 0.0374(7) 0.0319(7) 0.0022(6) 0.0105(5) 0.0009(6)
N1 0.033(5) 0.030(5) 0.031(5) 0.010(4) 0.009(4) -0.003(4)
N2 0.020(4) 0.033(5) 0.031(5) -0.002(4) 0.001(4) -0.011(3)
N3 0.022(5) 0.034(5) 0.028(5) -0.004(4) 0.008(4) 0.004(4)
N4 0.029(5) 0.030(5) 0.025(4) -0.014(4) 0.010(4) -0.002(4)
N5 0.011(4) 0.029(5) 0.050(5) 0.016(4) 0.012(3) 0.009(4)
N6 0.020(4) 0.029(5) 0.044(6) 0.007(4) 0.011(4) -0.003(3)
N7 0.021(5) 0.040(5) 0.024(4) -0.006(4) 0.010(3) -0.002(4)
N8 0.024(5) 0.028(5) 0.026(5) -0.009(4) 0.002(4) -0.002(3)
N9 0.020(4) 0.038(5) 0.029(4) 0.003(4) 0.011(4) -0.002(4)
N10 0.044(5) 0.064(6) 0.037(5) 0.027(5) 0.005(4) -0.007(5)
N11 0.042(5) 0.041(5) 0.041(5) -0.004(5) 0.021(4) 0.001(4)
N12 0.029(4) 0.043(5) 0.021(5) 0.001(4) 0.007(4) -0.008(4)
O1 0.040(4) 0.054(5) 0.038(4) 0.008(3) 0.017(3) 0.006(3)
O2 0.022(4) 0.050(4) 0.044(4) -0.003(3) 0.015(3) -0.007(3)
O3 0.022(4) 0.046(4) 0.043(4) -0.007(3) 0.011(3) -0.013(3)
O4 0.024(4) 0.052(5) 0.037(4) -0.007(3) 0.004(3) 0.004(3)
C1 0.027(6) 0.031(6) 0.046(6) -0.001(5) 0.005(5) 0.003(5)
C2 0.026(5) 0.039(7) 0.027(6) -0.002(5) 0.000(5) -0.003(5)
C3 0.036(6) 0.033(6) 0.037(6) 0.005(5) 0.013(5) -0.006(5)
C4 0.029(6) 0.038(7) 0.057(7) 0.001(5) 0.002(5) -0.013(5)
C5 0.027(6) 0.034(6) 0.059(7) 0.008(6) 0.003(5) 0.006(5)
C6 0.024(5) 0.036(6) 0.044(6) 0.014(5) 0.007(5) 0.007(5)
C7 0.028(6) 0.049(8) 0.074(8) 0.014(6) 0.020(6) 0.023(5)
C8 0.033(6) 0.049(8) 0.091(9) 0.005(7) 0.033(6) 0.012(6)
C9 0.021(5) 0.049(7) 0.060(7) -0.011(6) 0.024(5) 0.001(5)
C10 0.041(7) 0.078(9) 0.065(8) -0.001(7) 0.045(6) 0.011(6)
C11 0.040(6) 0.059(7) 0.071(8) 0.026(6) 0.029(6) 0.031(6)
C12 0.021(5) 0.052(7) 0.046(6) 0.002(6) 0.007(5) 0.004(5)
C13 0.025(5) 0.043(6) 0.041(6) 0.014(5) 0.007(5) -0.001(5)
C14 0.026(6) 0.024(5) 0.043(6) 0.005(5) 0.023(4) 0.004(4)
C15 0.023(5) 0.049(6) 0.041(6) -0.001(5) 0.012(4) -0.010(5)
C16 0.028(6) 0.032(6) 0.025(6) 0.002(4) 0.002(5) -0.007(4)
C17 0.048(7) 0.038(6) 0.030(6) -0.006(4) 0.024(5) 0.000(5)
C18 0.018(6) 0.026(5) 0.052(7) 0.007(5) 0.016(5) 0.001(4)
C19 0.021(6) 0.036(6) 0.034(6) 0.005(5) 0.011(5) 0.009(5)
C20 0.044(7) 0.042(7) 0.036(6) 0.004(5) 0.009(5) 0.004(5)
C21 0.013(6) 0.042(6) 0.056(7) 0.008(6) 0.015(5) 0.001(5)
C22 0.029(6) 0.041(7) 0.048(7) 0.004(5) 0.012(5) 0.005(5)
C23 0.021(6) 0.016(5) 0.053(7) 0.010(5) 0.010(5) 0.008(4)
C24 0.015(5) 0.031(6) 0.048(7) 0.003(5) 0.015(5) -0.008(4)
C25 0.036(7) 0.032(6) 0.021(6) 0.001(4) 0.006(4) 0.012(5)
C26 0.016(5) 0.034(6) 0.035(6) 0.005(5) 0.013(4) 0.009(5)
C27 0.026(6) 0.020(5) 0.033(6) -0.008(4) 0.024(5) 0.006(4)
C28 0.022(6) 0.036(6) 0.035(7) -0.012(5) 0.014(5) 0.006(5)
C29 0.029(6) 0.036(6) 0.033(6) 0.000(5) 0.017(5) -0.005(4)
C30 0.028(6) 0.043(6) 0.046(6) 0.001(5) 0.020(5) 0.011(5)
C31 0.019(5) 0.045(6) 0.034(6) 0.004(5) 0.012(5) 0.006(5)
C32 0.030(5) 0.013(5) 0.051(7) -0.008(5) 0.021(6) -0.006(4)
C33 0.020(6) 0.059(7) 0.049(7) 0.001(5) 0.004(5) -0.003(5)
C34 0.052(7) 0.043(6) 0.032(7) 0.000(5) 0.027(6) 0.003(5)
C35 0.024(6) 0.092(10) 0.055(8) 0.021(7) 0.002(6) -0.005(6)
C36 0.062(8) 0.096(10) 0.017(5) 0.004(6) 0.001(6) 0.014(7)
C37 0.034(6) 0.064(8) 0.051(8) 0.007(6) 0.020(6) 0.001(5)
C38 0.041(7) 0.042(6) 0.039(7) -0.001(5) 0.020(6) 0.000(5)
C39 0.032(6) 0.047(7) 0.043(6) 0.010(5) 0.021(6) 0.010(5)
C40 0.037(6) 0.069(7) 0.018(5) 0.002(5) 0.011(5) -0.005(6)
C41 0.042(7) 0.161(15) 0.044(8) 0.010(8) -0.001(6) -0.008(8)
C42 0.043(6) 0.038(7) 0.031(6) 0.006(5) 0.007(5) 0.008(5)
C51 0.014(5) 0.040(7) 0.057(8) 0.006(6) 0.014(5) -0.001(5)
C52 0.028(6) 0.035(6) 0.041(7) -0.002(6) 0.009(5) -0.013(5)
C53 0.046(6) 0.033(7) 0.035(7) -0.022(5) 0.021(6) -0.010(5)
C54 0.034(6) 0.071(8) 0.020(6) 0.004(5) 0.008(5) 0.004(6)
C55 0.027(6) 0.076(8) 0.025(6) 0.014(6) -0.003(5) 0.002(6)
C56 0.038(6) 0.051(7) 0.034(7) 0.005(6) 0.014(6) 0.010(6)
C57 0.039(6) 0.066(8) 0.051(7) 0.016(7) 0.023(5) 0.015(6)
C58 0.033(6) 0.063(8) 0.047(7) 0.026(6) 0.011(6) 0.018(5)
C59 0.031(6) 0.033(6) 0.067(9) -0.007(6) 0.034(6) 0.001(5)
C60 0.028(6) 0.047(7) 0.089(10) 0.012(7) 0.021(7) 0.010(5)
C61 0.030(6) 0.029(6) 0.075(8) -0.019(5) 0.019(6) 0.004(5)
C62 0.009(5) 0.043(6) 0.054(7) -0.007(6) 0.012(5) -0.008(5)
C63 0.026(5) 0.043(7) 0.050(7) 0.005(6) 0.013(5) 0.011(5)
C64 0.048(7) 0.046(6) 0.045(7) -0.001(5) 0.021(5) 0.005(5)
C65 0.048(7) 0.091(9) 0.063(8) 0.003(7) 0.029(6) 0.010(6)
C66 0.022(6) 0.049(7) 0.041(7) 0.000(5) 0.016(6) 0.018(5)
C67 0.038(7) 0.094(10) 0.072(9) -0.006(7) 0.048(7) -0.014(6)
C68 0.043(8) 0.122(12) 0.046(7) -0.002(7) 0.011(6) 0.025(7)
C69 0.040(7) 0.039(6) 0.051(8) -0.009(5) 0.030(6) -0.004(5)
C70 0.036(6) 0.026(6) 0.032(6) 0.005(4) 0.014(5) 0.007(4)
C71 0.013(6) 0.044(6) 0.050(6) 0.012(5) 0.009(5) -0.004(4)
C72 0.033(6) 0.072(8) 0.036(6) -0.013(5) 0.008(5) -0.001(5)
C73 0.028(6) 0.053(6) 0.031(6) 0.009(5) 0.019(5) 0.018(5)
C74 0.023(6) 0.060(7) 0.031(5) -0.005(5) 0.016(5) 0.007(5)
C75 0.025(6) 0.035(7) 0.042(6) 0.018(5) 0.006(5) -0.002(4)
C76 0.034(6) 0.032(6) 0.034(6) 0.008(5) 0.025(5) 0.007(4)
C77 0.036(6) 0.030(6) 0.025(5) 0.016(5) 0.010(5) 0.010(5)
C78 0.044(7) 0.015(5) 0.039(6) 0.013(5) 0.014(6) 0.006(5)
C79 0.013(5) 0.024(5) 0.058(7) 0.000(5) 0.006(5) -0.002(4)
C80 0.030(6) 0.031(6) 0.037(6) -0.005(5) 0.012(5) 0.007(5)
C81 0.020(6) 0.034(6) 0.036(5) 0.000(5) 0.013(5) 0.009(5)
C82 0.012(5) 0.031(6) 0.046(7) 0.010(5) 0.007(5) 0.003(4)
C83 0.023(5) 0.038(6) 0.043(6) 0.004(5) 0.010(5) -0.004(4)
C84 0.028(6) 0.028(5) 0.031(6) 0.000(5) 0.006(5) 0.014(5)
C85 0.019(6) 0.042(6) 0.033(5) 0.011(5) 0.013(5) 0.012(5)
C86 0.012(6) 0.039(6) 0.045(7) -0.005(5) 0.013(5) 0.004(4)
C87 0.017(5) 0.038(6) 0.024(6) 0.001(4) 0.001(5) 0.007(4)
C88 0.028(6) 0.040(6) 0.027(5) 0.003(5) -0.002(5) -0.007(5)
C89 0.029(6) 0.041(6) 0.043(7) 0.001(5) 0.018(5) 0.000(5)
C90 0.022(5) 0.037(6) 0.036(6) -0.005(5) 0.003(5) 0.010(5)
C91 0.038(6) 0.011(5) 0.051(6) 0.001(4) 0.017(5) 0.010(4)
C92 0.036(6) 0.029(6) 0.063(9) -0.005(5) 0.022(6) 0.014(5)
C100 0.065(9) 0.110(13) 0.058(10) 0.048(9) 0.003(8) 0.012(9)
C101 0.039(8) 0.032(6) 0.065(8) 0.003(5) 0.026(7) -0.009(5)
C200 0.044(7) 0.046(7) 0.080(9) -0.015(7) 0.040(7) -0.009(6)
C201 0.020(7) 0.035(6) 0.057(8) 0.000(5) 0.026(6) -0.003(4)
F1 0.072(4) 0.114(6) 0.054(4) 0.010(4) 0.032(3) 0.012(5)
F2 0.048(4) 0.140(7) 0.070(4) -0.015(5) 0.035(3) -0.036(5)
F3 0.126(7) 0.094(7) 0.160(8) -0.029(6) 0.115(7) -0.003(5)
F4 0.092(6) 0.110(6) 0.063(4) -0.005(5) -0.019(4) -0.056(5)
F5 0.249(13) 0.063(6) 0.066(5) 0.022(5) -0.014(6) -0.049(7)
F6 0.193(11) 0.261(16) 0.082(7) 0.025(9) 0.038(7) 0.002(13)
O10 0.027(4) 0.043(4) 0.032(4) -0.009(3) 0.004(3) 0.008(3)
O11 0.048(5) 0.091(6) 0.093(6) -0.036(5) 0.032(5) -0.017(4)
O12 0.031(4) 0.044(4) 0.033(4) 0.015(3) 0.017(3) 0.002(3)
O13 0.032(4) 0.085(6) 0.044(5) 0.010(4) 0.010(4) -0.011(4)
O30 0.096(6) 0.072(7) 0.075(6) 0.020(5) 0.040(5) 0.019(5)
O31 0.228(15) 0.148(12) 0.37(2) 0.171(15) 0.260(18) 0.128(12)
F7 0.132(8) 0.102(7) 0.327(17) 0.044(9) 0.171(11) 0.012(7)
F8 0.117(8) 0.211(13) 0.130(8) -0.054(8) -0.001(6) 0.109(8)
F9 0.087(5) 0.096(6) 0.125(7) 0.045(6) 0.064(5) 0.032(5)
C301 0.090(9) 0.045(7) 0.060(8) 0.006(7) 0.055(7) -0.010(8)
C300 0.102(10) 0.048(8) 0.102(10) 0.042(8) 0.085(9) 0.035(8)

loop_
_atom_type_symbol
_atom_type_description
_atom_type_scat_dispersion_real
_atom_type_scat_dispersion_imag
_atom_type_scat_source
C C 0.0181 0.0091 'International Tables Vol C Tables 4.2.6.8 and 6.1.1.4'
H H 0.0000 0.0000 'International Tables Vol C Tables 4.2.6.8 and 6.1.1.4'
N N 0.0311 0.0180 'International Tables Vol C Tables 4.2.6.8 and 6.1.1.4'
O O 0.0492 0.0322 'International Tables Vol C Tables 4.2.6.8 and 6.1.1.4'
F F 0.0727 0.0534 'International Tables Vol C Tables 4.2.6.8 and 6.1.1.4'
Zn Zn -1.5491 0.6778 'International Tables Vol C Tables 4.2.6.8 and 6.1.1.4'

loop_
_geom_angle_atom_site_label_1
_geom_angle_atom_site_label_2
_geom_angle_atom_site_label_3
_geom_angle
N1 Zn1 O10 101.0(3)
N1 Zn1 N4 171.3(3)
O10 Zn1 N4 87.0(3)
N1 Zn1 N3 94.5(3)
O10 Zn1 N3 160.6(3)
N4 Zn1 N3 77.0(3)
N1 Zn1 N9 76.8(3)
O10 Zn1 N9 101.9(3)
N4 Zn1 N9 105.3(3)
N3 Zn1 N9 92.9(3)
N1 Zn1 N2 72.6(3)
O10 Zn1 N2 82.4(2)
N4 Zn1 N2 105.2(3)
N3 Zn1 N2 91.3(2)
N9 Zn1 N2 149.4(3)
O12 Zn2 N5 101.2(3)
O12 Zn2 N8 162.4(3)
N5 Zn2 N8 94.6(3)
O12 Zn2 N7 86.7(3)
N5 Zn2 N7 171.6(3)
N8 Zn2 N7 77.2(3)
O12 Zn2 N12 100.4(2)
N5 Zn2 N12 75.9(3)
N8 Zn2 N12 90.9(3)
N7 Zn2 N12 105.8(3)
O12 Zn2 N6 85.3(2)
N5 Zn2 N6 73.4(3)
N8 Zn2 N6 91.9(2)
N7 Zn2 N6 104.6(3)
N12 Zn2 N6 149.3(3)
C1 N1 C12 117.7(8)
C1 N1 Zn1 124.5(6)
C12 N1 Zn1 117.8(6)
C3 N2 C2 115.6(8)
C3 N2 Zn1 133.9(6)
C2 N2 Zn1 110.5(6)
C78 N3 C82 118.2(8)
C78 N3 Zn1 115.7(6)
C82 N3 Zn1 126.1(6)
C77 N4 C75 116.4(7)
C77 N4 Zn1 116.3(6)
C75 N4 Zn1 127.3(6)
C52 N5 C53 118.1(8)
C52 N5 Zn2 122.6(6)
C53 N5 Zn2 118.9(6)
C62 N6 C51 116.7(8)
C62 N6 Zn2 134.0(6)
C51 N6 Zn2 109.2(6)
C28 N7 C32 118.2(7)
C28 N7 Zn2 115.9(6)
C32 N7 Zn2 125.8(6)
C25 N8 C27 115.3(7)
C25 N8 Zn2 128.5(6)
C27 N8 Zn2 116.0(6)
C13 N9 C14 117.8(7)
C13 N9 Zn1 113.4(6)
C14 N9 Zn1 128.8(5)
C42 N10 C40 118.5(9)
C63 N11 C64 115.8(9)
C92 N12 C90 120.0(8)
C92 N12 Zn2 110.6(6)
C90 N12 Zn2 129.3(6)
C69 O1 C72 118.9(7)
C84 O2 C83 117.1(7)
C19 O3 C22 117.0(6)
C34 O4 C33 119.2(7)
N1 C1 C9 124.4(9)
N1 C1 C2 116.3(8)
C9 C1 C2 119.2(9)
N2 C2 C6 125.5(9)
N2 C2 C1 116.0(8)
C6 C2 C1 118.5(9)
N2 C3 C4 122.7(9)
N2 C3 C42 115.7(9)
C4 C3 C42 121.6(9)
C5 C4 C3 119.5(10)
C5 C4 H4 120.2
C3 C4 H4 120.2
C4 C5 C6 119.8(9)
C4 C5 H5 120.1
C6 C5 H5 120.1
C5 C6 C2 116.8(9)
C5 C6 C7 122.8(9)
C2 C6 C7 120.4(9)
C8 C7 C6 121.6(9)
C8 C7 H7 119.2
C6 C7 H7 119.2
C7 C8 C9 121.6(9)
C7 C8 H8 119.2
C9 C8 H8 119.2
C1 C9 C10 116.3(9)
C1 C9 C8 118.5(10)
C10 C9 C8 125.2(9)
C11 C10 C9 121.1(9)
C11 C10 H10 119.4
C9 C10 H10 119.4
C10 C11 C12 117.0(10)
C10 C11 H11 121.5
C12 C11 H11 121.5
N1 C12 C11 123.4(9)
N1 C12 C13 112.8(8)
C11 C12 C13 123.7(10)
N9 C13 C12 119.2(9)
N9 C13 H13 120.4
C12 C13 H13 120.4
N9 C14 C16 108.1(7)
N9 C14 C15 107.9(7)
C16 C14 C15 115.5(7)
N9 C14 H14 108.4
C16 C14 H14 108.4
C15 C14 H14 108.4
C14 C15 H15A 109.5
C14 C15 H15B 109.5
H15A C15 H15B 109.5
C14 C15 H15C 109.5
H15A C15 H15C 109.5
H15B C15 H15C 109.5
C21 C16 C17 117.2(8)
C21 C16 C14 120.0(8)
C17 C16 C14 122.7(8)
C18 C17 C16 122.5(9)
C18 C17 H17 118.8
C16 C17 H17 118.8
C19 C18 C17 118.4(8)
C19 C18 H18 120.8
C17 C18 H18 120.8
C18 C19 C20 121.1(8)
C18 C19 O3 113.8(7)
C20 C19 O3 124.8(8)
C19 C20 C21 118.8(9)
C19 C20 H20 120.6
C21 C20 H20 120.6
C16 C21 C20 121.7(8)
C16 C21 H21 119.2
C20 C21 H21 119.2
O3 C22 C23 108.0(7)
O3 C22 H22A 110.1
C23 C22 H22A 110.1
O3 C22 H22B 110.1
C23 C22 H22B 110.1
H22A C22 H22B 108.4
C24 C23 C26 118.4(8)
C24 C23 C22 119.6(8)
C26 C23 C22 122.0(8)
C23 C24 C25 117.6(8)
C23 C24 H24 121.2
C25 C24 H24 121.2
N8 C25 C24 125.9(8)
N8 C25 H25 117.0
C24 C25 H25 117.0
C27 C26 C23 120.6(8)
C27 C26 H26 119.7
C23 C26 H26 119.7
N8 C27 C26 122.1(8)
N8 C27 C28 114.1(7)
C26 C27 C28 123.8(8)
N7 C28 C29 121.1(8)
N7 C28 C27 116.8(8)
C29 C28 C27 121.8(8)
C28 C29 C30 121.2(8)
C28 C29 H29 119.4
C30 C29 H29 119.4
C29 C30 C31 117.3(9)
C29 C30 C33 121.0(8)
C31 C30 C33 121.5(9)
C32 C31 C30 118.3(9)
C32 C31 H31 120.8
C30 C31 H31 120.8
C31 C32 N7 123.6(8)
C31 C32 H32 118.2
N7 C32 H32 118.2
O4 C33 C30 104.9(7)
O4 C33 H33A 110.8
C30 C33 H33A 110.8
O4 C33 H33B 110.8
C30 C33 H33B 110.8
H33A C33 H33B 108.8
C39 C34 O4 116.2(8)
C39 C34 C35 118.7(10)
O4 C34 C35 124.9(8)
C36 C35 C34 117.8(10)
C36 C35 H35 121.1
C34 C35 H35 121.1
C37 C36 C35 123.7(10)
C37 C36 H36 118.2
C35 C36 H36 118.2
C36 C37 C38 116.5(9)
C36 C37 C40 119.9(9)
C38 C37 C40 123.5(9)
C39 C38 C37 122.1(9)
C39 C38 H38 119.0
C37 C38 H38 119.0
C38 C39 C34 120.9(9)
C38 C39 H39 119.5
C34 C39 H39 119.5
N10 C40 C41 106.9(9)
N10 C40 C37 110.5(8)
C41 C40 C37 114.1(9)
N10 C40 H40 108.4
C41 C40 H40 108.4
C37 C40 H40 108.4
C40 C41 H41A 109.5
C40 C41 H41B 109.5
H41A C41 H41B 109.5
C40 C41 H41C 109.5
H41A C41 H41C 109.5
H41B C41 H41C 109.5
N10 C42 C3 123.0(9)
N10 C42 H42 118.5
C3 C42 H42 118.5
N6 C51 C59 122.3(9)
N6 C51 C52 116.6(8)
C59 C51 C52 121.1(9)
N5 C52 C56 124.3(9)
N5 C52 C51 118.0(8)
C56 C52 C51 117.7(9)
N5 C53 C54 121.0(9)
N5 C53 C92 111.0(8)
C54 C53 C92 128.0(9)
C55 C54 C53 119.4(9)
C55 C54 H54 120.3
C53 C54 H54 120.3
C54 C55 C56 121.8(9)
C54 C55 H55 119.1
C56 C55 H55 119.1
C55 C56 C57 124.4(10)
C55 C56 C52 115.1(9)
C57 C56 C52 120.3(10)
C58 C57 C56 122.2(10)
C58 C57 H57 118.9
C56 C57 H57 118.9
C57 C58 C59 121.0(10)
C57 C58 H58 119.5
C59 C58 H58 119.5
C60 C59 C51 118.5(10)
C60 C59 C58 123.9(10)
C51 C59 C58 117.6(9)
C59 C60 C61 119.4(10)
C59 C60 H60 120.3
C61 C60 H60 120.3
C60 C61 C62 119.1(10)
C60 C61 H61 120.4
C62 C61 H61 120.4
N6 C62 C61 124.0(9)
N6 C62 C63 116.6(8)
C61 C62 C63 119.4(9)
N11 C63 C62 120.3(9)
N11 C63 H63 119.9
C62 C63 H63 119.9
C66 C64 N11 111.0(8)
C66 C64 C65 111.0(9)
N11 C64 C65 107.2(8)
C66 C64 H64 109.2
N11 C64 H64 109.2
C65 C64 H64 109.2
C64 C65 H65A 109.5
C64 C65 H65B 109.5
H65A C65 H65B 109.5
C64 C65 H65C 109.5
H65A C65 H65C 109.5
H65B C65 H65C 109.5
C67 C66 C71 116.6(8)
C67 C66 C64 120.3(8)
C71 C66 C64 123.0(8)
C66 C67 C68 124.4(9)
C66 C67 H67 117.8
C68 C67 H67 117.8
C67 C68 C69 115.4(10)
C67 C68 H68 122.3
C69 C68 H68 122.3
C70 C69 O1 116.9(8)
C70 C69 C68 120.2(9)
O1 C69 C68 122.6(9)
C71 C70 C69 122.3(9)
C71 C70 H70 118.8
C69 C70 H70 118.8
C70 C71 C66 120.9(9)
C70 C71 H71 119.6
C66 C71 H71 119.6
O1 C72 C73 104.8(7)
O1 C72 H72A 110.8
C73 C72 H72A 110.8
O1 C72 H72B 110.8
C73 C72 H72B 110.8
H72A C72 H72B 108.9
C74 C73 C76 116.5(8)
C74 C73 C72 125.0(9)
C76 C73 C72 118.4(9)
C75 C74 C73 119.4(9)
C75 C74 H74 120.3
C73 C74 H74 120.3
C74 C75 N4 124.8(8)
C74 C75 H75 117.6
N4 C75 H75 117.6
C77 C76 C73 121.2(9)
C77 C76 H76 119.4
C73 C76 H76 119.4
N4 C77 C76 121.5(8)
N4 C77 C78 115.2(8)
C76 C77 C78 123.1(9)
N3 C78 C79 120.8(9)
N3 C78 C77 115.8(8)
C79 C78 C77 123.3(9)
C80 C79 C78 120.1(8)
C80 C79 H79 119.9
C78 C79 H79 119.9
C79 C80 C81 118.8(8)
C79 C80 C83 122.0(8)
C81 C80 C83 119.1(8)
C82 C81 C80 118.7(9)
C82 C81 H81 120.6
C80 C81 H81 120.6
N3 C82 C81 123.3(8)
N3 C82 H82 118.3
C81 C82 H82 118.3
O2 C83 C80 106.3(7)
O2 C83 H83A 110.5
C80 C83 H83A 110.5
O2 C83 H83B 110.5
C80 C83 H83B 110.5
H83A C83 H83B 108.7
C85 C84 O2 116.7(8)
C85 C84 C89 119.4(8)
O2 C84 C89 123.8(8)
C84 C85 C86 120.0(9)
C84 C85 H85 120.0
C86 C85 H85 120.0
C87 C86 C85 122.3(9)
C87 C86 H86 118.8
C85 C86 H86 118.8
C86 C87 C88 118.1(8)
C86 C87 C90 122.8(8)
C88 C87 C90 119.1(8)
C89 C88 C87 122.5(8)
C89 C88 H88 118.7
C87 C88 H88 118.7
C88 C89 C84 117.4(8)
C88 C89 H89 121.3
C84 C89 H89 121.3
N12 C90 C91 108.9(7)
N12 C90 C87 107.7(7)
C91 C90 C87 116.6(8)
N12 C90 H90 107.8
C91 C90 H90 107.8
C87 C90 H90 107.8
C90 C91 H91A 109.5
C90 C91 H91B 109.5
H91A C91 H91B 109.5
C90 C91 H91C 109.5
H91A C91 H91C 109.5
H91B C91 H91C 109.5
N12 C92 C53 123.5(9)
N12 C92 H92 118.2
C53 C92 H92 118.2
F4 C100 F5 120.7(11)
F4 C100 C101 121.3(12)
F5 C100 C101 115.6(14)
F4 C100 F6 86.5(13)
F5 C100 F6 91.6(12)
C101 C100 F6 107.6(10)
O10 C101 O11 130.7(11)
O10 C101 C100 116.9(10)
O11 C101 C100 112.4(11)
F2 C200 F3 105.9(9)
F2 C200 F1 105.4(9)
F3 C200 F1 102.9(10)
F2 C200 C201 113.2(10)
F3 C200 C201 113.9(9)
F1 C200 C201 114.5(9)
O13 C201 O12 132.5(9)
O13 C201 C200 116.5(9)
O12 C201 C200 111.0(10)
C101 O10 Zn1 122.8(6)
C201 O12 Zn2 123.8(6)
F9 C301 F7 105.3(12)
F9 C301 F8 104.5(11)
F7 C301 F8 100.3(11)
F9 C301 C300 117.0(9)
F7 C301 C300 112.0(11)
F8 C301 C300 116.0(12)
O30 C300 O31 122.7(12)
O30 C300 C301 120.5(11)
O31 C300 C301 116.7(12)
F10 C400 F12 99.1(12)
F10 C400 F11 104.1(12)
F12 C400 F11 104.4(13)
F10 C400 C401 120.5(13)
F12 C400 C401 112.5(13)
F11 C400 C401 114.1(13)
C400 C401 O40 108.2(11)
F13 C500 C501 121(2)
F13 C500 F15 99.4(18)
C501 C500 F15 101.4(17)
F13 C500 F14 112(2)
C501 C500 F14 123(2)
F15 C500 F14 89.8(15)
C500 C501 O50 103.1(15)
F16 C601 F18 106.5(16)
F16 C601 C600 121.3(19)
F18 C601 C600 106.6(16)
F16 C601 F17 97.3(16)
F18 C601 F17 102.9(17)
C600 C601 F17 120.1(19)
C601 C600 O60 103.2(15)

loop_
_geom_bond_atom_site_label_1
_geom_bond_atom_site_label_2
_geom_bond_distance
Zn1 N1 2.049(7)
Zn1 O10 2.064(6)
Zn1 N4 2.102(7)
Zn1 N3 2.132(7)
Zn1 N9 2.188(7)
Zn1 N2 2.423(8)
Zn2 O12 2.041(6)
Zn2 N5 2.072(7)
Zn2 N8 2.127(7)
Zn2 N7 2.133(7)
Zn2 N12 2.236(8)
Zn2 N6 2.419(8)
N1 C1 1.332(12)
N1 C12 1.351(12)
N2 C3 1.333(12)
N2 C2 1.364(12)
N3 C78 1.329(11)
N3 C82 1.345(12)
N4 C77 1.350(11)
N4 C75 1.360(12)
N5 C52 1.321(12)
N5 C53 1.360(11)
N6 C62 1.336(12)
N6 C51 1.384(12)
N7 C28 1.326(11)
N7 C32 1.358(11)
N8 C25 1.342(11)
N8 C27 1.368(11)
N9 C13 1.249(11)
N9 C14 1.484(12)
N10 C42 1.287(12)
N10 C40 1.443(13)
N11 C63 1.258(12)
N11 C64 1.491(13)
N12 C92 1.253(12)
N12 C90 1.478(12)
O1 C69 1.388(11)
O1 C72 1.440(12)
O2 C84 1.372(11)
O2 C83 1.454(11)
O3 C19 1.404(11)
O3 C22 1.432(11)
O4 C34 1.375(12)
O4 C33 1.431(11)
C1 C9 1.387(13)
C1 C2 1.478(14)
C2 C6 1.394(13)
C3 C4 1.420(14)
C3 C42 1.464(13)
C4 C5 1.362(14)
C4 H4 0.9500
C5 C6 1.382(14)
C5 H5 0.9500
C6 C7 1.417(14)
C7 C8 1.308(14)
C7 H7 0.9500
C8 C9 1.468(15)
C8 H8 0.9500
C9 C10 1.404(15)
C10 C11 1.387(16)
C10 H10 0.9500
C11 C12 1.392(14)
C11 H11 0.9500
C12 C13 1.495(14)
C13 H13 0.9500
C14 C16 1.508(13)
C14 C15 1.515(13)
C14 H14 1.0000
C15 H15A 0.9800
C15 H15B 0.9800
C15 H15C 0.9800
C16 C21 1.376(13)
C16 C17 1.391(13)
C17 C18 1.377(13)
C17 H17 0.9500
C18 C19 1.371(13)
C18 H18 0.9500
C19 C20 1.386(13)
C20 C21 1.389(13)
C20 H20 0.9500
C21 H21 0.9500
C22 C23 1.477(13)
C22 H22A 0.9900
C22 H22B 0.9900
C23 C24 1.378(13)
C23 C26 1.385(12)
C24 C25 1.378(13)
C24 H24 0.9500
C25 H25 0.9500
C26 C27 1.374(12)
C26 H26 0.9500
C27 C28 1.500(13)
C28 C29 1.367(12)
C29 C30 1.379(13)
C29 H29 0.9500
C30 C31 1.401(13)
C30 C33 1.505(14)
C31 C32 1.350(12)
C31 H31 0.9500
C32 H32 0.9500
C33 H33A 0.9900
C33 H33B 0.9900
C34 C39 1.370(13)
C34 C35 1.410(15)
C35 C36 1.381(15)
C35 H35 0.9500
C36 C37 1.369(15)
C36 H36 0.9500
C37 C38 1.371(14)
C37 C40 1.526(14)
C38 C39 1.366(13)
C38 H38 0.9500
C39 H39 0.9500
C40 C41 1.499(15)
C40 H40 1.0000
C41 H41A 0.9800
C41 H41B 0.9800
C41 H41C 0.9800
C42 H42 0.9500
C51 C59 1.427(14)
C51 C52 1.459(14)
C52 C56 1.414(14)
C53 C54 1.378(13)
C53 C92 1.464(14)
C54 C55 1.354(15)
C54 H54 0.9500
C55 C56 1.375(15)
C55 H55 0.9500
C56 C57 1.399(15)
C57 C58 1.375(15)
C57 H57 0.9500
C58 C59 1.428(14)
C58 H58 0.9500
C59 C60 1.377(16)
C60 C61 1.391(15)
C60 H60 0.9500
C61 C62 1.396(14)
C61 H61 0.9500
C62 C63 1.487(14)
C63 H63 0.9500
C64 C66 1.489(13)
C64 C65 1.595(15)
C64 H64 1.0000
C65 H65A 0.9800
C65 H65B 0.9800
C65 H65C 0.9800
C66 C67 1.377(14)
C66 C71 1.420(13)
C67 C68 1.406(15)
C67 H67 0.9500
C68 C69 1.439(15)
C68 H68 0.9500
C69 C70 1.362(13)
C70 C71 1.349(12)
C70 H70 0.9500
C71 H71 0.9500
C72 C73 1.489(13)
C72 H72A 0.9900
C72 H72B 0.9900
C73 C74 1.386(14)
C73 C76 1.400(13)
C74 C75 1.353(12)
C74 H74 0.9500
C75 H75 0.9500
C76 C77 1.380(12)
C76 H76 0.9500
C77 C78 1.480(13)
C78 C79 1.399(13)
C79 C80 1.362(13)
C79 H79 0.9500
C80 C81 1.367(12)
C80 C83 1.535(13)
C81 C82 1.366(13)
C81 H81 0.9500
C82 H82 0.9500
C83 H83A 0.9900
C83 H83B 0.9900
C84 C85 1.368(12)
C84 C89 1.427(13)
C85 C86 1.380(12)
C85 H85 0.9500
C86 C87 1.338(13)
C86 H86 0.9500
C87 C88 1.394(13)
C87 C90 1.523(13)
C88 C89 1.371(13)
C88 H88 0.9500
C89 H89 0.9500
C90 C91 1.481(13)
C90 H90 1.0000
C91 H91A 0.9800
C91 H91B 0.9800
C91 H91C 0.9800
C92 H92 0.9500
C100 F4 1.259(17)
C100 F5 1.268(16)
C100 C101 1.489(17)
C100 F6 1.52(2)
C101 O10 1.216(12)
C101 O11 1.232(12)
C200 F2 1.324(12)
C200 F3 1.337(13)
C200 F1 1.368(14)
C200 C201 1.498(15)
C201 O13 1.199(12)
C201 O12 1.246(12)
O30 C300 1.197(14)
O31 C300 1.202(14)
F7 C301 1.328(14)
F8 C301 1.336(15)
F9 C301 1.267(13)
C301 C300 1.444(17)
O40 C401 1.436(14)
F10 C400 1.302(15)
F11 C400 1.369(15)
F12 C400 1.346(15)
C400 C401 1.370(16)
O50 C501 1.421(17)
F13 C500 1.299(19)
F14 C500 1.392(18)
F15 C500 1.389(18)
C500 C501 1.372(19)
O60 C600 1.448(18)
F16 C601 1.328(17)
F17 C601 1.396(18)
F18 C601 1.362(17)
C601 C600 1.378(18)

loop_
_geom_torsion_atom_site_label_1
_geom_torsion_atom_site_label_2
_geom_torsion_atom_site_label_3
_geom_torsion_atom_site_label_4
_geom_torsion
O10 Zn1 N1 C1 77.0(7)
N4 Zn1 N1 C1 -79(2)
N3 Zn1 N1 C1 -91.3(7)
N9 Zn1 N1 C1 176.8(7)
N2 Zn1 N1 C1 -1.3(7)
O10 Zn1 N1 C12 -100.5(6)
N4 Zn1 N1 C12 104(2)
N3 Zn1 N1 C12 91.2(7)
N9 Zn1 N1 C12 -0.7(6)
N2 Zn1 N1 C12 -178.8(7)
N1 Zn1 N2 C3 -179.4(8)
O10 Zn1 N2 C3 76.5(8)
N4 Zn1 N2 C3 -8.2(8)
N3 Zn1 N2 C3 -85.0(8)
N9 Zn1 N2 C3 177.0(7)
N1 Zn1 N2 C2 1.1(5)
O10 Zn1 N2 C2 -103.0(6)
N4 Zn1 N2 C2 172.3(5)
N3 Zn1 N2 C2 95.4(6)
N9 Zn1 N2 C2 -2.5(8)
N1 Zn1 N3 C78 177.0(6)
O10 Zn1 N3 C78 33.8(11)
N4 Zn1 N3 C78 -1.0(6)
N9 Zn1 N3 C78 -106.0(6)
N2 Zn1 N3 C78 104.3(6)
N1 Zn1 N3 C82 -4.7(7)
O10 Zn1 N3 C82 -147.9(7)
N4 Zn1 N3 C82 177.2(7)
N9 Zn1 N3 C82 72.2(7)
N2 Zn1 N3 C82 -77.4(7)
N1 Zn1 N4 C77 -11(2)
O10 Zn1 N4 C77 -167.2(6)
N3 Zn1 N4 C77 1.8(6)
N9 Zn1 N4 C77 91.2(6)
N2 Zn1 N4 C77 -86.0(6)
N1 Zn1 N4 C75 169.5(17)
O10 Zn1 N4 C75 13.5(7)
N3 Zn1 N4 C75 -177.5(7)
N9 Zn1 N4 C75 -88.0(7)
N2 Zn1 N4 C75 94.7(7)
O12 Zn2 N5 C52 78.2(7)
N8 Zn2 N5 C52 -94.0(6)
N7 Zn2 N5 C52 -81(2)
N12 Zn2 N5 C52 176.2(7)
N6 Zn2 N5 C52 -3.4(6)
O12 Zn2 N5 C53 -94.6(6)
N8 Zn2 N5 C53 93.2(6)
N7 Zn2 N5 C53 106(2)
N12 Zn2 N5 C53 3.4(6)
N6 Zn2 N5 C53 -176.2(6)
O12 Zn2 N6 C62 76.8(7)
N5 Zn2 N6 C62 180.0(8)
N8 Zn2 N6 C62 -85.8(8)
N7 Zn2 N6 C62 -8.5(8)
N12 Zn2 N6 C62 179.3(7)
O12 Zn2 N6 C51 -100.3(5)
N5 Zn2 N6 C51 2.8(5)
N8 Zn2 N6 C51 97.1(5)
N7 Zn2 N6 C51 174.4(5)
N12 Zn2 N6 C51 2.2(8)
O12 Zn2 N7 C28 -171.3(6)
N5 Zn2 N7 C28 -12(2)
N8 Zn2 N7 C28 1.5(6)
N12 Zn2 N7 C28 88.8(6)
N6 Zn2 N7 C28 -87.1(6)
O12 Zn2 N7 C32 11.1(6)
N5 Zn2 N7 C32 170.8(17)
N8 Zn2 N7 C32 -176.0(7)
N12 Zn2 N7 C32 -88.7(7)
N6 Zn2 N7 C32 95.4(7)
O12 Zn2 N8 C25 -162.1(8)
N5 Zn2 N8 C25 -8.3(7)
N7 Zn2 N8 C25 173.6(7)
N12 Zn2 N8 C25 67.6(7)
N6 Zn2 N8 C25 -81.8(7)
O12 Zn2 N8 C27 23.6(12)
N5 Zn2 N8 C27 177.4(6)
N7 Zn2 N8 C27 -0.7(5)
N12 Zn2 N8 C27 -106.7(6)
N6 Zn2 N8 C27 103.9(6)
N1 Zn1 N9 C13 0.4(6)
O10 Zn1 N9 C13 99.0(6)
N4 Zn1 N9 C13 -170.9(6)
N3 Zn1 N9 C13 -93.6(6)
N2 Zn1 N9 C13 3.9(9)
N1 Zn1 N9 C14 179.1(7)
O10 Zn1 N9 C14 -82.2(7)
N4 Zn1 N9 C14 7.9(7)
N3 Zn1 N9 C14 85.1(7)
N2 Zn1 N9 C14 -177.4(6)
O12 Zn2 N12 C92 96.9(6)
N5 Zn2 N12 C92 -2.1(6)
N8 Zn2 N12 C92 -96.7(6)
N7 Zn2 N12 C92 -173.7(6)
N6 Zn2 N12 C92 -1.5(9)
O12 Zn2 N12 C90 -78.2(7)
N5 Zn2 N12 C90 -177.3(7)
N8 Zn2 N12 C90 88.2(7)
N7 Zn2 N12 C90 11.2(7)
N6 Zn2 N12 C90 -176.6(6)
C12 N1 C1 C9 -0.9(13)
Zn1 N1 C1 C9 -178.4(7)
C12 N1 C1 C2 178.8(8)
Zn1 N1 C1 C2 1.3(11)
C3 N2 C2 C6 -2.9(12)
Zn1 N2 C2 C6 176.7(7)
C3 N2 C2 C1 179.5(7)
Zn1 N2 C2 C1 -0.9(9)
N1 C1 C2 N2 -0.1(11)
C9 C1 C2 N2 179.6(8)
N1 C1 C2 C6 -177.8(8)
C9 C1 C2 C6 1.9(12)
C2 N2 C3 C4 2.6(12)
Zn1 N2 C3 C4 -176.9(6)
C2 N2 C3 C42 -178.8(8)
Zn1 N2 C3 C42 1.7(12)
N2 C3 C4 C5 -1.1(14)
C42 C3 C4 C5 -179.6(9)
C3 C4 C5 C6 -0.5(14)
C4 C5 C6 C2 0.3(14)
C4 C5 C6 C7 -177.9(10)
N2 C2 C6 C5 1.4(14)
C1 C2 C6 C5 179.0(9)
N2 C2 C6 C7 179.7(9)
C1 C2 C6 C7 -2.7(13)
C5 C6 C7 C8 178.5(10)
C2 C6 C7 C8 0.3(16)
C6 C7 C8 C9 3.0(17)
N1 C1 C9 C10 -0.6(14)
C2 C1 C9 C10 179.7(9)
N1 C1 C9 C8 -179.1(9)
C2 C1 C9 C8 1.2(13)
C7 C8 C9 C1 -3.7(15)
C7 C8 C9 C10 177.9(11)
C1 C9 C10 C11 1.8(15)
C8 C9 C10 C11 -179.7(10)
C9 C10 C11 C12 -1.6(16)
C1 N1 C12 C11 1.1(14)
Zn1 N1 C12 C11 178.9(8)
C1 N1 C12 C13 -176.8(8)
Zn1 N1 C12 C13 0.9(10)
C10 C11 C12 N1 0.1(16)
C10 C11 C12 C13 177.8(9)
C14 N9 C13 C12 -178.9(7)
Zn1 N9 C13 C12 0.0(10)
N1 C12 C13 N9 -0.6(12)
C11 C12 C13 N9 -178.5(9)
C13 N9 C14 C16 116.8(8)
Zn1 N9 C14 C16 -62.0(9)
C13 N9 C14 C15 -117.7(8)
Zn1 N9 C14 C15 63.6(8)
N9 C14 C16 C21 -69.1(10)
C15 C14 C16 C21 170.0(8)
N9 C14 C16 C17 114.8(9)
C15 C14 C16 C17 -6.2(12)
C21 C16 C17 C18 7.0(14)
C14 C16 C17 C18 -176.8(8)
C16 C17 C18 C19 -6.9(14)
C17 C18 C19 C20 4.0(13)
C17 C18 C19 O3 177.0(8)
C22 O3 C19 C18 158.6(8)
C22 O3 C19 C20 -28.6(12)
C18 C19 C20 C21 -1.6(13)
O3 C19 C20 C21 -173.8(8)
C17 C16 C21 C20 -4.4(13)
C14 C16 C21 C20 179.3(8)
C19 C20 C21 C16 1.8(14)
C19 O3 C22 C23 175.5(7)
O3 C22 C23 C24 164.7(8)
O3 C22 C23 C26 -16.5(11)
C26 C23 C24 C25 -0.5(12)
C22 C23 C24 C25 178.4(8)
C27 N8 C25 C24 -3.6(12)
Zn2 N8 C25 C24 -177.9(6)
C23 C24 C25 N8 1.6(13)
C24 C23 C26 C27 1.6(12)
C22 C23 C26 C27 -177.3(8)
C25 N8 C27 C26 4.6(11)
Zn2 N8 C27 C26 179.7(6)
C25 N8 C27 C28 -175.2(7)
Zn2 N8 C27 C28 -0.2(8)
C23 C26 C27 N8 -3.8(12)
C23 C26 C27 C28 176.0(8)
C32 N7 C28 C29 0.6(11)
Zn2 N7 C28 C29 -177.1(6)
C32 N7 C28 C27 175.6(7)
Zn2 N7 C28 C27 -2.1(9)
N8 C27 C28 N7 1.5(10)
C26 C27 C28 N7 -178.3(7)
N8 C27 C28 C29 176.5(7)
C26 C27 C28 C29 -3.4(12)
N7 C28 C29 C30 1.1(13)
C27 C28 C29 C30 -173.6(8)
C28 C29 C30 C31 -1.9(13)
C28 C29 C30 C33 174.3(8)
C29 C30 C31 C32 1.0(13)
C33 C30 C31 C32 -175.2(8)
C30 C31 C32 N7 0.8(13)
C28 N7 C32 C31 -1.6(12)
Zn2 N7 C32 C31 175.9(6)
C34 O4 C33 C30 157.6(8)
C29 C30 C33 O4 -47.4(12)
C31 C30 C33 O4 128.6(9)
C33 O4 C34 C39 -172.2(9)
C33 O4 C34 C35 3.5(14)
C39 C34 C35 C36 -1.8(15)
O4 C34 C35 C36 -177.4(10)
C34 C35 C36 C37 5.2(18)
C35 C36 C37 C38 -7.1(18)
C35 C36 C37 C40 174.7(11)
C36 C37 C38 C39 5.8(16)
C40 C37 C38 C39 -176.1(10)
C37 C38 C39 C34 -2.9(15)
O4 C34 C39 C38 176.8(9)
C35 C34 C39 C38 0.8(14)
C42 N10 C40 C41 -126.1(11)
C42 N10 C40 C37 109.2(10)
C36 C37 C40 N10 164.4(10)
C38 C37 C40 N10 -13.7(15)
C36 C37 C40 C41 43.9(16)
C38 C37 C40 C41 -134.2(12)
C40 N10 C42 C3 177.7(7)
N2 C3 C42 N10 148.9(9)
C4 C3 C42 N10 -32.5(14)
C62 N6 C51 C59 0.4(11)
Zn2 N6 C51 C59 178.2(7)
C62 N6 C51 C52 -179.9(7)
Zn2 N6 C51 C52 -2.2(8)
C53 N5 C52 C56 -2.6(12)
Zn2 N5 C52 C56 -175.5(7)
C53 N5 C52 C51 176.3(7)
Zn2 N5 C52 C51 3.5(10)
N6 C51 C52 N5 -0.4(11)
C59 C51 C52 N5 179.3(8)
N6 C51 C52 C56 178.7(8)
C59 C51 C52 C56 -1.7(12)
C52 N5 C53 C54 3.9(12)
Zn2 N5 C53 C54 177.0(7)
C52 N5 C53 C92 -177.1(7)
Zn2 N5 C53 C92 -4.0(9)
N5 C53 C54 C55 -4.9(14)
C92 C53 C54 C55 176.2(9)
C53 C54 C55 C56 4.7(15)
C54 C55 C56 C57 -179.6(10)
C54 C55 C56 C52 -3.3(14)
N5 C52 C56 C55 2.3(14)
C51 C52 C56 C55 -176.6(8)
N5 C52 C56 C57 178.8(9)
C51 C52 C56 C57 -0.2(13)
C55 C56 C57 C58 177.8(10)
C52 C56 C57 C58 1.8(15)
C56 C57 C58 C59 -1.4(16)
N6 C51 C59 C60 -0.1(13)
C52 C51 C59 C60 -179.7(9)
N6 C51 C59 C58 -178.4(8)
C52 C51 C59 C58 2.0(12)
C57 C58 C59 C60 -178.7(10)
C57 C58 C59 C51 -0.5(14)
C51 C59 C60 C61 0.7(14)
C58 C59 C60 C61 178.9(9)
C59 C60 C61 C62 -1.8(14)
C51 N6 C62 C61 -1.6(12)
Zn2 N6 C62 C61 -178.6(6)
C51 N6 C62 C63 179.5(7)
Zn2 N6 C62 C63 2.5(12)
C60 C61 C62 N6 2.3(14)
C60 C61 C62 C63 -178.8(9)
C64 N11 C63 C62 177.5(7)
N6 C62 C63 N11 147.1(9)
C61 C62 C63 N11 -31.9(12)
C63 N11 C64 C66 110.4(9)
C63 N11 C64 C65 -128.2(9)
N11 C64 C66 C67 169.2(9)
C65 C64 C66 C67 50.1(13)
N11 C64 C66 C71 -14.0(13)
C65 C64 C66 C71 -133.1(10)
C71 C66 C67 C68 -3.3(17)
C64 C66 C67 C68 173.6(11)
C66 C67 C68 C69 3.6(19)
C72 O1 C69 C70 -170.1(8)
C72 O1 C69 C68 3.7(14)
C67 C68 C69 C70 -3.8(16)
C67 C68 C69 O1 -177.4(10)
O1 C69 C70 C71 178.1(8)
C68 C69 C70 C71 4.1(14)
C69 C70 C71 C66 -3.9(14)
C67 C66 C71 C70 3.3(14)
C64 C66 C71 C70 -173.6(9)
C69 O1 C72 C73 160.8(8)
O1 C72 C73 C74 127.6(10)
O1 C72 C73 C76 -51.9(12)
C76 C73 C74 C75 2.4(13)
C72 C73 C74 C75 -177.2(9)
C73 C74 C75 N4 0.5(14)
C77 N4 C75 C74 -2.6(12)
Zn1 N4 C75 C74 176.7(7)
C74 C73 C76 C77 -3.2(13)
C72 C73 C76 C77 176.4(9)
C75 N4 C77 C76 1.7(11)
Zn1 N4 C77 C76 -177.6(6)
C75 N4 C77 C78 177.1(7)
Zn1 N4 C77 C78 -2.2(9)
C73 C76 C77 N4 1.1(13)
C73 C76 C77 C78 -173.9(8)
C82 N3 C78 C79 -0.5(12)
Zn1 N3 C78 C79 177.9(6)
C82 N3 C78 C77 -178.2(7)
Zn1 N3 C78 C77 0.2(9)
N4 C77 C78 N3 1.3(11)
C76 C77 C78 N3 176.7(8)
N4 C77 C78 C79 -176.3(8)
C76 C77 C78 C79 -1.0(13)
N3 C78 C79 C80 -0.6(13)
C77 C78 C79 C80 177.0(8)
C78 C79 C80 C81 0.9(13)
C78 C79 C80 C83 -177.6(8)
C79 C80 C81 C82 -0.2(13)
C83 C80 C81 C82 178.4(8)
C78 N3 C82 C81 1.3(12)
Zn1 N3 C82 C81 -177.0(6)
C80 C81 C82 N3 -0.9(13)
C84 O2 C83 C80 176.7(7)
C79 C80 C83 O2 -17.3(11)
C81 C80 C83 O2 164.2(8)
C83 O2 C84 C85 156.1(8)
C83 O2 C84 C89 -25.5(12)
O2 C84 C85 C86 175.1(7)
C89 C84 C85 C86 -3.3(13)
C84 C85 C86 C87 -0.2(13)
C85 C86 C87 C88 2.1(13)
C85 C86 C87 C90 -177.9(8)
C86 C87 C88 C89 -0.4(14)
C90 C87 C88 C89 179.5(8)
C87 C88 C89 C84 -3.0(14)
C85 C84 C89 C88 4.8(13)
O2 C84 C89 C88 -173.5(8)
C92 N12 C90 C91 -111.1(9)
Zn2 N12 C90 C91 63.6(9)
C92 N12 C90 C87 121.6(8)
Zn2 N12 C90 C87 -63.6(9)
C86 C87 C90 N12 109.8(9)
C88 C87 C90 N12 -70.1(10)
C86 C87 C90 C91 -12.9(12)
C88 C87 C90 C91 167.2(8)
C90 N12 C92 C53 176.4(8)
Zn2 N12 C92 C53 0.8(11)
N5 C53 C92 N12 2.0(13)
C54 C53 C92 N12 -179.1(9)
F4 C100 C101 O10 -129.9(13)
F5 C100 C101 O10 67.5(17)
F6 C100 C101 O10 -33.2(16)
F4 C100 C101 O11 48.7(18)
F5 C100 C101 O11 -113.9(14)
F6 C100 C101 O11 145.5(12)
F2 C200 C201 O13 34.4(14)
F3 C200 C201 O13 -86.6(13)
F1 C200 C201 O13 155.3(9)
F2 C200 C201 O12 -148.3(10)
F3 C200 C201 O12 90.6(12)
F1 C200 C201 O12 -27.5(12)
O11 C101 O10 Zn1 40.0(15)
C100 C101 O10 Zn1 -141.7(10)
N1 Zn1 O10 C101 -12.7(8)
N4 Zn1 O10 C101 163.7(7)
N3 Zn1 O10 C101 129.8(9)
N9 Zn1 O10 C101 -91.3(7)
N2 Zn1 O10 C101 57.9(7)
O13 C201 O12 Zn2 37.9(15)
C200 C201 O12 Zn2 -138.8(7)
N5 Zn2 O12 C201 -22.5(8)
N8 Zn2 O12 C201 130.9(9)
N7 Zn2 O12 C201 154.6(7)
N12 Zn2 O12 C201 -100.0(7)
N6 Zn2 O12 C201 49.6(7)
F9 C301 C300 O30 157.0(13)
F7 C301 C300 O30 35.3(19)
F8 C301 C300 O30 -78.9(18)
F9 C301 C300 O31 -23(2)
F7 C301 C300 O31 -144.4(18)
F8 C301 C300 O31 101.4(19)
F10 C400 C401 O40 179.9(13)
F12 C400 C401 O40 63.6(16)
F11 C400 C401 O40 -55.1(16)
F13 C500 C501 O50 77(3)
F15 C500 C501 O50 -175.0(17)
F14 C500 C501 O50 -78(2)
F16 C601 C600 O60 -71(3)
F18 C601 C600 O60 167.5(18)
F17 C601 C600 O60 51(3)

loop_
_platon_squeeze_void_nr
_platon_squeeze_void_average_x
_platon_squeeze_void_average_y
_platon_squeeze_void_average_z
_platon_squeeze_void_volume
_platon_squeeze_void_count_electrons
_platon_squeeze_void_content
1 0.000 -0.022 0.000 373 71 ' '
2 0.500 0.047 0.000 373 71 ' '
3 0.235 0.294 0.049 12 0 ' '
4 0.735 0.794 0.049 12 0 ' '
5 0.500 0.498 0.500 464 69 ' '
6 1.000 -0.002 0.500 464 69 ' '
7 0.265 0.794 0.951 12 0 ' '
8 0.765 0.294 0.951 12 0 ' '
